data_4089552
loop_
_publ_author_name
'Madalska, Martyna'
'L\"onnecke, Peter'
'Ivanovski, Vladimir'
'Hey-Hawkins, Evamarie'

_publ_section_title
;
 Synthesis of 1,1&#x2032;,2-Trisubstituted Aryl-Based Ferrocenyl
 Phosphines as Precursors for Immobilized Ligands
;
_journal_issue 20
_journal_name_full Organometallics
_journal_page_first 5852
_journal_paper_doi 10.1021/om400449v
_journal_volume 32
_journal_year 2013
_chemical_formula_sum 'C25 H25 Br Fe N P'
_chemical_formula_weight 506.19
_space_group_IT_number 2
_space_group_name_Hall '-P 1'
_space_group_name_H-M_alt 'P -1'
_symmetry_cell_setting triclinic
_symmetry_space_group_name_H-M 'P -1'
_atom_sites_solution_hydrogens geom
_atom_sites_solution_primary direct
_atom_sites_solution_secondary difmap
_audit_conform_dict_location ftp://ftp.iucr.org/pub/cif_core.dic
_audit_conform_dict_name cif_core.dic
_audit_conform_dict_version 2.4
_audit_creation_date 2012-05-14T08:52:44-00:00
_audit_creation_method 'WinGX routine CIF_UPDATE'
_cell_angle_alpha 88.383(9)
_cell_angle_beta 115.392(10)
_cell_angle_gamma 90.615(10)
_cell_formula_units_Z 4
_cell_length_a 10.2447(11)
_cell_length_b 22.318(3)
_cell_length_c 10.7042(10)
_cell_measurement_reflns_used 1381
_cell_measurement_temperature 130(2)
_cell_measurement_theta_max 32.4144
_cell_measurement_theta_min 2.8161
_cell_volume 2210.1(5)
_computing_cell_refinement
;
        CrysAlisPro, Agilent Technologies,
        Version 1.171.35.11 (release 16-05-2011 CrysAlis171 .NET)
        (compiled May 16 2011,17:55:39)
;
_computing_data_collection
;
        CrysAlisPro, Agilent Technologies,
        Version 1.171.35.11 (release 16-05-2011 CrysAlis171 .NET)
        (compiled May 16 2011,17:55:39)
;
_computing_data_reduction
;
        CrysAlisPro, Agilent Technologies,
        Version 1.171.35.11 (release 16-05-2011 CrysAlis171 .NET)
        (compiled May 16 2011,17:55:39)
;
_computing_molecular_graphics
;
 ORTEP3 for Windows
 L. J. Farrugia, J. Appl. Crystallogr. 1997, 30, 565.
;
_computing_publication_material
;
 WINGX
 L.J. Farrugia,
 J. Appl. Cryst., 1999, 32, 837-838.
;
_computing_structure_refinement 'SHELXL-97 (Sheldrick, 2008)'
_computing_structure_solution
;
 SIR92
 A. Altomare, G. Cascarano, C. Giacovazzo and A. Guagliardi,
 J. Appl. Crystallogr. 1993, 26, 343-350.
;
_diffrn_ambient_temperature 130(2)
_diffrn_detector_area_resol_mean 16.356
_diffrn_measured_fraction_theta_full 0.998
_diffrn_measured_fraction_theta_max 0.998
_diffrn_measurement_device_type 'Xcalibur, Sapphire3, Gemini'
_diffrn_measurement_method '\w scans'
_diffrn_orient_matrix_UB_11 -0.0655669
_diffrn_orient_matrix_UB_12 0.014816
_diffrn_orient_matrix_UB_13 -0.012651
_diffrn_orient_matrix_UB_21 0.0113455
_diffrn_orient_matrix_UB_22 -0.0064621
_diffrn_orient_matrix_UB_23 0.0691741
_diffrn_orient_matrix_UB_31 0.0380255
_diffrn_orient_matrix_UB_32 0.0273784
_diffrn_orient_matrix_UB_33 0.0209463
_diffrn_radiation_monochromator graphite
_diffrn_radiation_type MoK\a
_diffrn_radiation_wavelength 0.71073
_diffrn_reflns_av_unetI/netI 0.0948
_diffrn_reflns_limit_h_max 12
_diffrn_reflns_limit_h_min -12
_diffrn_reflns_limit_k_max 27
_diffrn_reflns_limit_k_min -27
_diffrn_reflns_limit_l_max 13
_diffrn_reflns_limit_l_min -13
_diffrn_reflns_number 13266
_diffrn_reflns_theta_full 26.37
_diffrn_reflns_theta_max 26.37
_diffrn_reflns_theta_min 2.86
_exptl_absorpt_coefficient_mu 2.574
_exptl_absorpt_correction_T_max 1
_exptl_absorpt_correction_T_min 0.87763
_exptl_absorpt_correction_type multi-scan
_exptl_absorpt_process_details
;
        CrysAlisPro, Agilent Technologies,
        Version 1.171.35.11 (release 16-05-2011 CrysAlis171 .NET)
        (compiled May 16 2011,17:55:39)
        Empirical absorption correction using spherical harmonics,
 implemented in SCALE3 ABSPACK scaling algorithm.
;
_exptl_crystal_colour orange
_exptl_crystal_density_diffrn 1.521
_exptl_crystal_density_method 'not measured'
_exptl_crystal_description prism
_exptl_crystal_F_000 1032
_exptl_crystal_size_max 0.5
_exptl_crystal_size_mid 0.15
_exptl_crystal_size_min 0.05
_refine_diff_density_max 1.091
_refine_diff_density_min -0.838
_refine_diff_density_rms 0.118
_refine_ls_extinction_method none
_refine_ls_goodness_of_fit_ref 0.942
_refine_ls_hydrogen_treatment constr
_refine_ls_matrix_type full
_refine_ls_number_parameters 528
_refine_ls_number_reflns 13266
_refine_ls_number_restraints 0
_refine_ls_restrained_S_all 0.942
_refine_ls_R_factor_all 0.0867
_refine_ls_R_factor_gt 0.0571
_refine_ls_shift/su_max 0
_refine_ls_shift/su_mean 0
_refine_ls_structure_factor_coef Fsqd
_refine_ls_weighting_details 'calc w=1/[\s^2^(Fo^2^)+(0.0688P)^2^+0.0000P] where P=(Fo^2^+2Fc^2^)/3'
_refine_ls_weighting_scheme calc
_refine_ls_wR_factor_gt 0.1223
_refine_ls_wR_factor_ref 0.1301
_reflns_number_gt 9100
_reflns_number_total 13266
_reflns_threshold_expression >2\s(I)
_cod_data_source_file archive_x1151fin.cif
_cod_data_source_block x1151fin
_cod_depositor_comments
;
The following automatic conversions were performed:

data item '_symmetry_cell_setting' value 'Triclinic' was changed to
'triclinic' in accordance with the
/home/saulius/struct/COD-crude-data/automatic-downloads/DataCite-retrospective/ACS/depositions/lib/dictionaries/cif_core.dic
dictionary named 'cif_core.dic' version 2.4.2 last updated on
2011-04-26.

Automatic conversion script
Id: cif_fix_values 6909 2019-04-08 15:41:33Z antanas 
;
_cod_original_cell_volume 2210.1(4)
_cod_original_sg_symbol_H-M P-1
_cod_database_code 4089552

loop_
_symmetry_equiv_pos_as_xyz
'x, y, z'
'-x, -y, -z'

loop_
_atom_site_label
_atom_site_type_symbol
_atom_site_fract_x
_atom_site_fract_y
_atom_site_fract_z
_atom_site_U_iso_or_equiv
_atom_site_adp_type
_atom_site_occupancy
_atom_site_symmetry_multiplicity
_atom_site_calc_flag
_atom_site_refinement_flags
Br1 Br 0.99226(8) 0.13826(4) 0.12190(7) 0.0442(2) Uani 1 1 d .
Fe1 Fe 0.93094(8) 0.12144(4) 0.41801(8) 0.0196(2) Uani 1 1 d .
P1 P 0.82136(16) 0.14331(7) 0.67098(16) 0.0210(4) Uani 1 1 d .
N1 N 0.4830(5) 0.1818(2) 0.2625(5) 0.0302(12) Uani 1 1 d .
C1 C 0.7982(6) 0.1077(3) 0.5129(6) 0.0226(14) Uani 1 1 d .
C2 C 0.7206(6) 0.1328(3) 0.3775(5) 0.0190(13) Uani 1 1 d .
C3 C 0.7335(6) 0.0940(3) 0.2820(6) 0.0223(14) Uani 1 1 d .
H3 H 0.6932 0.1005 0.1846 0.027 Uiso 1 1 calc R
C4 C 0.8576(6) 0.0517(2) 0.4969(6) 0.0193(13) Uani 1 1 d .
H4 H 0.9149 0.0249 0.57 0.023 Uiso 1 1 calc R
C5 C 0.8169(6) 0.0433(2) 0.3557(6) 0.0238(14) Uani 1 1 d .
H5 H 0.8407 0.0099 0.3164 0.029 Uiso 1 1 calc R
C6 C 1.0411(6) 0.1499(3) 0.3089(6) 0.0218(14) Uani 1 1 d .
C7 C 1.1302(6) 0.1126(3) 0.4200(6) 0.0238(14) Uani 1 1 d .
H7 H 1.1739 0.0764 0.4127 0.029 Uiso 1 1 calc R
C8 C 1.1441(6) 0.1379(3) 0.5436(6) 0.0283(16) Uani 1 1 d .
H8 H 1.1977 0.1219 0.6345 0.034 Uiso 1 1 calc R
C9 C 1.0615(7) 0.1927(3) 0.5063(6) 0.0322(16) Uani 1 1 d .
H9 H 1.0529 0.2195 0.5697 0.039 Uiso 1 1 calc R
C10 C 0.9958(6) 0.2001(3) 0.3616(6) 0.0264(14) Uani 1 1 d .
H10 H 0.9339 0.2319 0.3092 0.032 Uiso 1 1 calc R
C11 C 0.6387(6) 0.1911(3) 0.3384(6) 0.0265(14) Uani 1 1 d .
H11A H 0.6582 0.2134 0.4233 0.032 Uiso 1 1 calc R
H11B H 0.6734 0.2158 0.2804 0.032 Uiso 1 1 calc R
C12 C 0.4249(7) 0.1507(3) 0.3472(7) 0.0429(18) Uani 1 1 d .
H12A H 0.4799 0.1137 0.3859 0.064 Uiso 1 1 calc R
H12B H 0.3233 0.1408 0.2907 0.064 Uiso 1 1 calc R
H12C H 0.432 0.1764 0.4226 0.064 Uiso 1 1 calc R
C13 C 0.4085(7) 0.2387(3) 0.2127(7) 0.0420(18) Uani 1 1 d .
H13A H 0.4213 0.2632 0.2917 0.063 Uiso 1 1 calc R
H13B H 0.3053 0.2314 0.1572 0.063 Uiso 1 1 calc R
H13C H 0.4486 0.2599 0.1556 0.063 Uiso 1 1 calc R
C14 C 0.6902(6) 0.1030(3) 0.7191(6) 0.0245(14) Uani 1 1 d .
C15 C 0.6201(6) 0.0509(3) 0.6615(6) 0.0280(15) Uani 1 1 d .
H15 H 0.6415 0.0321 0.5941 0.034 Uiso 1 1 calc R
C16 C 0.5193(7) 0.0257(3) 0.7003(6) 0.0322(15) Uani 1 1 d .
H16 H 0.4717 -0.0102 0.6592 0.039 Uiso 1 1 calc R
C17 C 0.4875(6) 0.0522(3) 0.7979(6) 0.0302(15) Uani 1 1 d .
H17 H 0.419 0.0345 0.8256 0.036 Uiso 1 1 calc R
C18 C 0.5561(6) 0.1051(3) 0.8558(6) 0.0310(16) Uani 1 1 d .
H18 H 0.5347 0.1237 0.9235 0.037 Uiso 1 1 calc R
C19 C 0.6551(6) 0.1306(3) 0.8153(6) 0.0249(14) Uani 1 1 d .
H19 H 0.6999 0.1674 0.8536 0.03 Uiso 1 1 calc R
C20 C 0.9949(7) 0.1109(3) 0.7989(6) 0.0260(15) Uani 1 1 d .
C21 C 1.0103(7) 0.0522(3) 0.8466(6) 0.0289(15) Uani 1 1 d .
H21 H 0.9298 0.0258 0.8141 0.035 Uiso 1 1 calc R
C22 C 1.1463(7) 0.0317(3) 0.9440(6) 0.0342(16) Uani 1 1 d .
H22 H 1.1592 -0.009 0.9757 0.041 Uiso 1 1 calc R
C23 C 1.2589(6) 0.0705(3) 0.9922(6) 0.0322(16) Uani 1 1 d .
H23 H 1.3505 0.0567 1.0586 0.039 Uiso 1 1 calc R
C24 C 1.2435(6) 0.1289(3) 0.9473(6) 0.0327(16) Uani 1 1 d .
H24 H 1.3234 0.1555 0.9831 0.039 Uiso 1 1 calc R
C25 C 1.1104(6) 0.1493(3) 0.8492(6) 0.0248(14) Uani 1 1 d .
H25 H 1.0993 0.1899 0.8169 0.03 Uiso 1 1 calc R
Br2 Br 0.98999(8) 0.35296(3) 0.63800(7) 0.0445(2) Uani 1 1 d .
Fe2 Fe 0.93085(8) 0.37817(4) 0.93045(8) 0.0214(2) Uani 1 1 d .
P2 P 0.82043(16) 0.35757(7) 1.18428(16) 0.0220(4) Uani 1 1 d .
N2 N 0.4832(5) 0.3186(2) 0.7775(5) 0.0295(12) Uani 1 1 d .
C26 C 0.7967(6) 0.3938(2) 1.0222(6) 0.0194(13) Uani 1 1 d .
C27 C 0.7192(6) 0.3671(3) 0.8891(6) 0.0198(13) Uani 1 1 d .
C28 C 0.7328(6) 0.4062(3) 0.7870(6) 0.0243(14) Uani 1 1 d .
H28 H 0.6926 0.3998 0.6903 0.029 Uiso 1 1 calc R
C29 C 0.8167(6) 0.4559(3) 0.8555(6) 0.0240(14) Uani 1 1 d .
H29 H 0.8423 0.4888 0.8124 0.029 Uiso 1 1 calc R
C30 C 0.8565(6) 0.4486(2) 0.9994(6) 0.0214(13) Uani 1 1 d .
H30 H 0.9134 0.4757 1.0687 0.026 Uiso 1 1 calc R
C31 C 1.0405(6) 0.3464(3) 0.8287(6) 0.0233(14) Uani 1 1 d .
C32 C 1.1285(7) 0.3855(3) 0.9288(7) 0.0292(16) Uani 1 1 d .
H32 H 1.1698 0.4215 0.9125 0.035 Uiso 1 1 calc R
C33 C 1.1453(7) 0.3626(3) 1.0577(7) 0.0323(17) Uani 1 1 d .
H33 H 1.2011 0.3802 1.1444 0.039 Uiso 1 1 calc R
C34 C 1.0655(6) 0.3090(3) 1.0369(7) 0.0326(16) Uani 1 1 d .
H34 H 1.0575 0.2844 1.1071 0.039 Uiso 1 1 calc R
C35 C 1.0001(7) 0.2985(3) 0.8948(7) 0.0304(15) Uani 1 1 d .
H35 H 0.94 0.2655 0.851 0.036 Uiso 1 1 calc R
C36 C 0.6387(6) 0.3085(3) 0.8578(6) 0.0273(14) Uani 1 1 d .
H36A H 0.6751 0.2833 0.8048 0.033 Uiso 1 1 calc R
H36B H 0.6561 0.2868 0.9455 0.033 Uiso 1 1 calc R
C37 C 0.4235(7) 0.3503(3) 0.8561(7) 0.0421(18) Uani 1 1 d .
H37A H 0.3194 0.3557 0.8008 0.063 Uiso 1 1 calc R
H37B H 0.47 0.3896 0.8802 0.063 Uiso 1 1 calc R
H37C H 0.4405 0.3272 0.9409 0.063 Uiso 1 1 calc R
C38 C 0.4087(8) 0.2616(3) 0.7334(7) 0.049(2) Uani 1 1 d .
H38A H 0.4159 0.238 0.8147 0.074 Uiso 1 1 calc R
H38B H 0.4535 0.2395 0.6841 0.074 Uiso 1 1 calc R
H38C H 0.3068 0.2692 0.6719 0.074 Uiso 1 1 calc R
C39 C 0.6877(6) 0.3953(3) 1.2273(6) 0.0217(13) Uani 1 1 d .
C40 C 0.6146(6) 0.4484(3) 1.1628(6) 0.0264(14) Uani 1 1 d .
H40 H 0.6342 0.468 1.0928 0.032 Uiso 1 1 calc R
C41 C 0.5129(7) 0.4720(3) 1.2023(6) 0.0320(15) Uani 1 1 d .
H41 H 0.4633 0.5079 1.1587 0.038 Uiso 1 1 calc R
C42 C 0.4838(6) 0.4443(3) 1.3027(6) 0.0292(15) Uani 1 1 d .
H42 H 0.4137 0.4607 1.3282 0.035 Uiso 1 1 calc R
C43 C 0.5551(7) 0.3933(3) 1.3660(6) 0.0310(15) Uani 1 1 d .
H43 H 0.5357 0.3744 1.437 0.037 Uiso 1 1 calc R
C44 C 0.6562(6) 0.3682(3) 1.3284(6) 0.0255(14) Uani 1 1 d .
H44 H 0.704 0.3321 1.3727 0.031 Uiso 1 1 calc R
C45 C 0.9894(6) 0.3927(3) 1.3078(5) 0.0205(13) Uani 1 1 d .
C46 C 1.0022(7) 0.4514(3) 1.3456(6) 0.0288(15) Uani 1 1 d .
H46 H 0.9203 0.477 1.3061 0.035 Uiso 1 1 calc R
C47 C 1.1329(7) 0.4740(3) 1.4405(6) 0.0336(15) Uani 1 1 d .
H47 H 1.1409 0.5148 1.4659 0.04 Uiso 1 1 calc R
C48 C 1.2515(7) 0.4362(3) 1.4976(6) 0.0361(17) Uani 1 1 d .
H48 H 1.3419 0.4513 1.5616 0.043 Uiso 1 1 calc R
C49 C 1.2394(7) 0.3774(3) 1.4624(6) 0.0352(16) Uani 1 1 d .
H49 H 1.3205 0.3515 1.5033 0.042 Uiso 1 1 calc R
C50 C 1.1083(6) 0.3558(3) 1.3669(6) 0.0277(15) Uani 1 1 d .
H50 H 1.1004 0.315 1.3419 0.033 Uiso 1 1 calc R

loop_
_atom_site_aniso_label
_atom_site_aniso_U_11
_atom_site_aniso_U_22
_atom_site_aniso_U_33
_atom_site_aniso_U_23
_atom_site_aniso_U_13
_atom_site_aniso_U_12
Br1 0.0389(5) 0.0717(6) 0.0278(5) -0.0071(3) 0.0198(4) -0.0148(4)
Fe1 0.0129(5) 0.0249(5) 0.0214(5) -0.0008(3) 0.0078(4) -0.0025(4)
P1 0.0178(9) 0.0233(10) 0.0243(10) -0.0017(6) 0.0113(7) -0.0020(6)
N1 0.012(3) 0.030(3) 0.042(3) 0.004(2) 0.006(2) 0.003(2)
C1 0.026(4) 0.024(4) 0.024(4) -0.005(2) 0.016(3) -0.001(3)
C2 0.008(3) 0.024(4) 0.022(3) -0.003(2) 0.003(2) -0.004(2)
C3 0.020(3) 0.028(4) 0.016(3) 0.003(2) 0.005(2) -0.005(3)
C4 0.021(3) 0.019(3) 0.020(3) -0.001(2) 0.011(3) -0.001(2)
C5 0.022(4) 0.019(4) 0.033(4) -0.005(2) 0.014(3) -0.003(3)
C6 0.015(3) 0.039(4) 0.014(3) -0.004(2) 0.008(2) -0.007(3)
C7 0.012(3) 0.028(4) 0.037(4) -0.002(3) 0.016(3) -0.006(3)
C8 0.012(3) 0.042(5) 0.030(4) 0.005(3) 0.008(3) -0.008(3)
C9 0.029(4) 0.033(4) 0.036(4) -0.014(3) 0.015(3) -0.013(3)
C10 0.018(3) 0.027(4) 0.035(4) 0.006(3) 0.013(3) -0.004(3)
C11 0.019(3) 0.027(4) 0.028(3) 0.003(3) 0.005(3) -0.001(3)
C12 0.026(4) 0.045(5) 0.063(5) 0.002(3) 0.025(4) 0.002(3)
C13 0.025(4) 0.035(4) 0.052(5) 0.004(3) 0.004(3) 0.011(3)
C14 0.017(3) 0.027(4) 0.029(4) 0.001(3) 0.010(3) 0.005(3)
C15 0.024(4) 0.032(4) 0.032(4) -0.004(3) 0.017(3) -0.003(3)
C16 0.032(4) 0.040(4) 0.026(4) 0.000(3) 0.014(3) -0.005(3)
C17 0.020(4) 0.042(4) 0.029(4) 0.003(3) 0.012(3) -0.001(3)
C18 0.025(4) 0.051(5) 0.024(4) 0.000(3) 0.016(3) 0.012(3)
C19 0.025(4) 0.031(4) 0.019(3) -0.001(3) 0.009(3) 0.000(3)
C20 0.039(4) 0.028(4) 0.023(3) 0.003(3) 0.024(3) 0.006(3)
C21 0.022(3) 0.049(4) 0.019(3) 0.000(3) 0.013(3) -0.003(3)
C22 0.037(4) 0.044(4) 0.028(4) 0.009(3) 0.020(3) 0.015(3)
C23 0.016(3) 0.059(5) 0.021(4) -0.004(3) 0.006(3) 0.009(3)
C24 0.017(3) 0.054(5) 0.027(4) -0.013(3) 0.009(3) -0.003(3)
C25 0.017(3) 0.034(4) 0.024(4) -0.009(3) 0.010(3) -0.006(3)
Br2 0.0377(5) 0.0643(5) 0.0338(5) -0.0045(3) 0.0170(4) 0.0113(4)
Fe2 0.0137(5) 0.0224(5) 0.0268(6) -0.0033(3) 0.0071(4) 0.0019(4)
P2 0.0177(9) 0.0209(10) 0.0262(10) -0.0012(6) 0.0084(7) -0.0001(6)
N2 0.015(3) 0.029(3) 0.034(3) -0.003(2) 0.000(2) -0.003(2)
C26 0.007(3) 0.017(3) 0.033(4) -0.002(2) 0.007(2) 0.003(2)
C27 0.009(3) 0.028(4) 0.020(3) -0.004(2) 0.003(2) 0.004(3)
C28 0.013(3) 0.031(4) 0.028(4) -0.002(3) 0.008(3) 0.005(3)
C29 0.019(3) 0.025(4) 0.029(4) 0.006(2) 0.012(3) 0.005(3)
C30 0.013(3) 0.019(3) 0.031(4) -0.002(2) 0.007(3) 0.003(2)
C31 0.026(4) 0.033(4) 0.017(3) -0.001(3) 0.015(3) 0.010(3)
C32 0.020(4) 0.026(4) 0.042(4) -0.009(3) 0.013(3) 0.001(3)
C33 0.017(4) 0.033(5) 0.039(4) -0.007(3) 0.004(3) 0.006(3)
C34 0.025(4) 0.032(4) 0.041(4) 0.014(3) 0.015(3) 0.021(3)
C35 0.023(4) 0.019(3) 0.052(4) -0.006(3) 0.018(3) 0.007(3)
C36 0.012(3) 0.028(4) 0.033(4) 0.000(3) 0.001(3) 0.002(3)
C37 0.021(4) 0.051(5) 0.059(5) -0.003(4) 0.021(3) 0.000(3)
C38 0.025(4) 0.043(5) 0.063(5) -0.010(3) 0.003(3) -0.009(3)
C39 0.017(3) 0.023(4) 0.019(3) -0.005(2) 0.002(2) -0.002(3)
C40 0.028(4) 0.029(4) 0.029(4) 0.000(3) 0.019(3) 0.002(3)
C41 0.023(4) 0.032(4) 0.039(4) 0.002(3) 0.011(3) 0.009(3)
C42 0.023(4) 0.040(4) 0.027(4) -0.011(3) 0.013(3) -0.003(3)
C43 0.030(4) 0.037(4) 0.031(4) 0.002(3) 0.017(3) -0.002(3)
C44 0.020(3) 0.024(4) 0.028(4) 0.001(3) 0.006(3) -0.001(3)
C45 0.008(3) 0.028(4) 0.019(3) 0.003(2) 0.001(2) 0.000(2)
C46 0.032(4) 0.030(4) 0.026(3) 0.001(3) 0.014(3) 0.000(3)
C47 0.035(4) 0.033(4) 0.036(4) -0.010(3) 0.019(3) -0.015(3)
C48 0.031(4) 0.058(5) 0.015(3) -0.005(3) 0.006(3) -0.018(3)
C49 0.017(3) 0.055(5) 0.029(4) 0.013(3) 0.007(3) 0.003(3)
C50 0.023(4) 0.040(4) 0.019(3) 0.000(3) 0.008(3) -0.006(3)

loop_
_atom_type_symbol
_atom_type_description
_atom_type_scat_dispersion_real
_atom_type_scat_dispersion_imag
_atom_type_scat_source
Br Br -0.2901 2.4595 'International Tables Vol C Tables 4.2.6.8 and 6.1.1.4'
Fe Fe 0.3463 0.8444 'International Tables Vol C Tables 4.2.6.8 and 6.1.1.4'
P P 0.1023 0.0942 'International Tables Vol C Tables 4.2.6.8 and 6.1.1.4'
N N 0.0061 0.0033 'International Tables Vol C Tables 4.2.6.8 and 6.1.1.4'
C C 0.0033 0.0016 'International Tables Vol C Tables 4.2.6.8 and 6.1.1.4'
H H 0 0 'International Tables Vol C Tables 4.2.6.8 and 6.1.1.4'

loop_
_geom_angle_atom_site_label_1
_geom_angle_atom_site_label_2
_geom_angle_atom_site_label_3
_geom_angle
C3 Fe1 C2 40.7(2)
C3 Fe1 C6 108.0(2)
C2 Fe1 C6 130.0(2)
C3 Fe1 C1 69.0(2)
C2 Fe1 C1 41.0(2)
C6 Fe1 C1 169.0(3)
C3 Fe1 C4 68.3(2)
C2 Fe1 C4 68.8(2)
C6 Fe1 C4 148.4(2)
C1 Fe1 C4 41.5(2)
C3 Fe1 C10 113.9(2)
C2 Fe1 C10 106.2(2)
C6 Fe1 C10 41.3(2)
C1 Fe1 C10 129.2(2)
C4 Fe1 C10 170.0(2)
C3 Fe1 C9 146.5(3)
C2 Fe1 C9 115.0(2)
C6 Fe1 C9 67.8(2)
C1 Fe1 C9 108.5(2)
C4 Fe1 C9 132.9(2)
C10 Fe1 C9 40.3(2)
C3 Fe1 C7 131.4(2)
C2 Fe1 C7 169.3(2)
C6 Fe1 C7 40.3(2)
C1 Fe1 C7 149.3(2)
C4 Fe1 C7 117.4(2)
C10 Fe1 C7 69.0(2)
C9 Fe1 C7 68.0(3)
C3 Fe1 C5 40.9(2)
C2 Fe1 C5 68.6(2)
C6 Fe1 C5 116.2(2)
C1 Fe1 C5 69.0(2)
C4 Fe1 C5 40.1(2)
C10 Fe1 C5 147.4(2)
C9 Fe1 C5 171.7(3)
C7 Fe1 C5 109.9(2)
C3 Fe1 C8 170.4(2)
C2 Fe1 C8 148.5(2)
C6 Fe1 C8 67.9(2)
C1 Fe1 C8 116.7(2)
C4 Fe1 C8 110.3(2)
C10 Fe1 C8 69.2(2)
C9 Fe1 C8 41.2(2)
C7 Fe1 C8 40.0(2)
C5 Fe1 C8 132.1(2)
C1 P1 C14 102.8(3)
C1 P1 C20 102.3(3)
C14 P1 C20 101.4(3)
C12 N1 C13 109.7(5)
C12 N1 C11 111.3(5)
C13 N1 C11 110.7(5)
C2 C1 C4 106.4(5)
C2 C1 P1 124.9(5)
C4 C1 P1 128.6(5)
C2 C1 Fe1 69.1(3)
C4 C1 Fe1 69.3(3)
P1 C1 Fe1 123.9(3)
C3 C2 C1 108.6(5)
C3 C2 C11 124.2(5)
C1 C2 C11 127.2(5)
C3 C2 Fe1 69.5(3)
C1 C2 Fe1 69.8(3)
C11 C2 Fe1 126.0(4)
C2 C3 C5 108.6(5)
C2 C3 Fe1 69.8(3)
C5 C3 Fe1 70.6(3)
C2 C3 H3 125.7
C5 C3 H3 125.7
Fe1 C3 H3 125.5
C5 C4 C1 108.8(5)
C5 C4 Fe1 70.5(3)
C1 C4 Fe1 69.2(3)
C5 C4 H4 125.6
C1 C4 H4 125.6
Fe1 C4 H4 126.4
C4 C5 C3 107.6(5)
C4 C5 Fe1 69.4(3)
C3 C5 Fe1 68.5(3)
C4 C5 H5 126.2
C3 C5 H5 126.2
Fe1 C5 H5 127.5
C7 C6 C10 109.1(5)
C7 C6 Br1 126.1(5)
C10 C6 Br1 124.7(4)
C7 C6 Fe1 70.5(3)
C10 C6 Fe1 69.6(3)
Br1 C6 Fe1 127.5(3)
C8 C7 C6 108.6(5)
C8 C7 Fe1 70.2(3)
C6 C7 Fe1 69.2(3)
C8 C7 H7 125.7
C6 C7 H7 125.7
Fe1 C7 H7 126.4
C7 C8 C9 106.9(5)
C7 C8 Fe1 69.7(3)
C9 C8 Fe1 69.0(3)
C7 C8 H8 126.5
C9 C8 H8 126.5
Fe1 C8 H8 126.2
C10 C9 C8 109.3(5)
C10 C9 Fe1 69.7(3)
C8 C9 Fe1 69.7(4)
C10 C9 H9 125.4
C8 C9 H9 125.4
Fe1 C9 H9 126.8
C9 C10 C6 106.1(5)
C9 C10 Fe1 70.0(3)
C6 C10 Fe1 69.0(3)
C9 C10 H10 127
C6 C10 H10 127
Fe1 C10 H10 125.6
N1 C11 C2 112.0(5)
N1 C11 H11A 109.2
C2 C11 H11A 109.2
N1 C11 H11B 109.2
C2 C11 H11B 109.2
H11A C11 H11B 107.9
N1 C12 H12A 109.5
N1 C12 H12B 109.5
H12A C12 H12B 109.5
N1 C12 H12C 109.5
H12A C12 H12C 109.5
H12B C12 H12C 109.5
N1 C13 H13A 109.5
N1 C13 H13B 109.5
H13A C13 H13B 109.5
N1 C13 H13C 109.5
H13A C13 H13C 109.5
H13B C13 H13C 109.5
C15 C14 C19 118.6(5)
C15 C14 P1 125.4(4)
C19 C14 P1 115.9(4)
C14 C15 C16 121.0(5)
C14 C15 H15 119.5
C16 C15 H15 119.5
C17 C16 C15 120.3(6)
C17 C16 H16 119.8
C15 C16 H16 119.8
C16 C17 C18 119.4(5)
C16 C17 H17 120.3
C18 C17 H17 120.3
C19 C18 C17 120.1(5)
C19 C18 H18 119.9
C17 C18 H18 119.9
C18 C19 C14 120.6(6)
C18 C19 H19 119.7
C14 C19 H19 119.7
C25 C20 C21 120.2(6)
C25 C20 P1 116.3(5)
C21 C20 P1 123.5(5)
C20 C21 C22 119.3(6)
C20 C21 H21 120.3
C22 C21 H21 120.3
C23 C22 C21 119.4(6)
C23 C22 H22 120.3
C21 C22 H22 120.3
C22 C23 C24 121.4(6)
C22 C23 H23 119.3
C24 C23 H23 119.3
C23 C24 C25 119.7(6)
C23 C24 H24 120.2
C25 C24 H24 120.2
C20 C25 C24 120.0(6)
C20 C25 H25 120
C24 C25 H25 120
C31 Fe2 C35 41.1(2)
C31 Fe2 C27 128.9(2)
C35 Fe2 C27 106.4(2)
C31 Fe2 C32 40.1(2)
C35 Fe2 C32 68.3(3)
C27 Fe2 C32 167.9(2)
C31 Fe2 C28 108.0(2)
C35 Fe2 C28 115.8(2)
C27 Fe2 C28 41.1(2)
C32 Fe2 C28 130.1(3)
C31 Fe2 C26 168.0(2)
C35 Fe2 C26 128.5(2)
C27 Fe2 C26 41.5(2)
C32 Fe2 C26 150.2(2)
C28 Fe2 C26 69.4(2)
C31 Fe2 C30 150.3(2)
C35 Fe2 C30 167.9(2)
C27 Fe2 C30 69.0(2)
C32 Fe2 C30 118.4(2)
C28 Fe2 C30 68.6(2)
C26 Fe2 C30 40.8(2)
C31 Fe2 C29 117.4(2)
C35 Fe2 C29 149.5(2)
C27 Fe2 C29 68.6(2)
C32 Fe2 C29 110.0(3)
C28 Fe2 C29 40.4(2)
C26 Fe2 C29 68.7(2)
C30 Fe2 C29 40.6(2)
C31 Fe2 C34 67.8(2)
C35 Fe2 C34 40.2(2)
C27 Fe2 C34 115.9(3)
C32 Fe2 C34 67.7(3)
C28 Fe2 C34 148.8(3)
C26 Fe2 C34 107.9(2)
C30 Fe2 C34 130.6(2)
C29 Fe2 C34 169.6(3)
C31 Fe2 C33 67.2(2)
C35 Fe2 C33 67.7(3)
C27 Fe2 C33 149.7(3)
C32 Fe2 C33 39.9(2)
C28 Fe2 C33 168.9(3)
C26 Fe2 C33 117.5(2)
C30 Fe2 C33 110.2(2)
C29 Fe2 C33 131.7(2)
C34 Fe2 C33 40.2(2)
C26 P2 C39 103.3(3)
C26 P2 C45 101.6(2)
C39 P2 C45 100.5(3)
C37 N2 C38 110.1(5)
C37 N2 C36 111.2(5)
C38 N2 C36 110.2(5)
C30 C26 C27 107.2(5)
C30 C26 P2 129.1(4)
C27 C26 P2 123.5(4)
C30 C26 Fe2 69.6(3)
C27 C26 Fe2 68.9(3)
P2 C26 Fe2 122.5(3)
C28 C27 C26 107.8(5)
C28 C27 C36 124.3(5)
C26 C27 C36 127.9(5)
C28 C27 Fe2 69.8(3)
C26 C27 Fe2 69.6(3)
C36 C27 Fe2 125.5(4)
C29 C28 C27 107.8(5)
C29 C28 Fe2 69.9(3)
C27 C28 Fe2 69.1(3)
C29 C28 H28 126.1
C27 C28 H28 126.1
Fe2 C28 H28 126.5
C28 C29 C30 108.8(5)
C28 C29 Fe2 69.7(3)
C30 C29 Fe2 69.6(3)
C28 C29 H29 125.6
C30 C29 H29 125.6
Fe2 C29 H29 126.7
C29 C30 C26 108.4(5)
C29 C30 Fe2 69.8(3)
C26 C30 Fe2 69.6(3)
C29 C30 H30 125.8
C26 C30 H30 125.8
Fe2 C30 H30 126.4
C32 C31 C35 108.7(5)
C32 C31 Br2 126.2(5)
C35 C31 Br2 125.1(5)
C32 C31 Fe2 70.8(3)
C35 C31 Fe2 69.9(3)
Br2 C31 Fe2 127.5(3)
C31 C32 C33 107.9(6)
C31 C32 Fe2 69.1(3)
C33 C32 Fe2 70.8(4)
C31 C32 H32 126
C33 C32 H32 126
Fe2 C32 H32 125.6
C32 C33 C34 108.2(6)
C32 C33 Fe2 69.3(3)
C34 C33 Fe2 69.5(4)
C32 C33 H33 125.9
C34 C33 H33 125.9
Fe2 C33 H33 126.9
C35 C34 C33 108.1(6)
C35 C34 Fe2 69.2(3)
C33 C34 Fe2 70.3(4)
C35 C34 H34 125.9
C33 C34 H34 125.9
Fe2 C34 H34 126.1
C34 C35 C31 107.0(6)
C34 C35 Fe2 70.6(3)
C31 C35 Fe2 69.0(3)
C34 C35 H35 126.5
C31 C35 H35 126.5
Fe2 C35 H35 125.5
N2 C36 C27 110.8(5)
N2 C36 H36A 109.5
C27 C36 H36A 109.5
N2 C36 H36B 109.5
C27 C36 H36B 109.5
H36A C36 H36B 108.1
N2 C37 H37A 109.5
N2 C37 H37B 109.5
H37A C37 H37B 109.5
N2 C37 H37C 109.5
H37A C37 H37C 109.5
H37B C37 H37C 109.5
N2 C38 H38A 109.5
N2 C38 H38B 109.5
H38A C38 H38B 109.5
N2 C38 H38C 109.5
H38A C38 H38C 109.5
H38B C38 H38C 109.5
C44 C39 C40 118.5(5)
C44 C39 P2 116.7(4)
C40 C39 P2 124.8(4)
C41 C40 C39 119.4(5)
C41 C40 H40 120.3
C39 C40 H40 120.3
C42 C41 C40 120.9(6)
C42 C41 H41 119.5
C40 C41 H41 119.5
C43 C42 C41 119.8(6)
C43 C42 H42 120.1
C41 C42 H42 120.1
C42 C43 C44 120.8(6)
C42 C43 H43 119.6
C44 C43 H43 119.6
C39 C44 C43 120.6(6)
C39 C44 H44 119.7
C43 C44 H44 119.7
C46 C45 C50 118.9(5)
C46 C45 P2 124.8(4)
C50 C45 P2 116.3(4)
C45 C46 C47 121.1(6)
C45 C46 H46 119.5
C47 C46 H46 119.5
C48 C47 C46 119.0(6)
C48 C47 H47 120.5
C46 C47 H47 120.5
C49 C48 C47 120.4(6)
C49 C48 H48 119.8
C47 C48 H48 119.8
C48 C49 C50 119.7(6)
C48 C49 H49 120.1
C50 C49 H49 120.1
C45 C50 C49 120.9(6)
C45 C50 H50 119.6
C49 C50 H50 119.6

loop_
_geom_bond_atom_site_label_1
_geom_bond_atom_site_label_2
_geom_bond_distance
Br1 C6 1.869(5)
Fe1 C3 2.021(6)
Fe1 C2 2.024(5)
Fe1 C6 2.028(5)
Fe1 C1 2.034(5)
Fe1 C4 2.036(5)
Fe1 C10 2.036(6)
Fe1 C9 2.041(6)
Fe1 C7 2.044(5)
Fe1 C5 2.050(6)
Fe1 C8 2.050(6)
P1 C1 1.811(6)
P1 C14 1.849(6)
P1 C20 1.856(6)
N1 C12 1.442(8)
N1 C13 1.453(7)
N1 C11 1.463(7)
C1 C2 1.423(8)
C1 C4 1.442(8)
C2 C3 1.407(7)
C2 C11 1.505(8)
C3 C5 1.422(8)
C3 H3 0.95
C4 C5 1.402(7)
C4 H4 0.95
C5 H5 0.95
C6 C7 1.403(8)
C6 C10 1.435(8)
C7 C8 1.402(8)
C7 H7 0.95
C8 C9 1.441(9)
C8 H8 0.95
C9 C10 1.405(8)
C9 H9 0.95
C10 H10 0.95
C11 H11A 0.99
C11 H11B 0.99
C12 H12A 0.98
C12 H12B 0.98
C12 H12C 0.98
C13 H13A 0.98
C13 H13B 0.98
C13 H13C 0.98
C14 C15 1.375(8)
C14 C19 1.389(7)
C15 C16 1.376(8)
C15 H15 0.95
C16 C17 1.371(8)
C16 H16 0.95
C17 C18 1.385(9)
C17 H17 0.95
C18 C19 1.375(8)
C18 H18 0.95
C19 H19 0.95
C20 C25 1.372(8)
C20 C21 1.379(8)
C21 C22 1.406(8)
C21 H21 0.95
C22 C23 1.358(9)
C22 H22 0.95
C23 C24 1.362(9)
C23 H23 0.95
C24 C25 1.389(8)
C24 H24 0.95
C25 H25 0.95
Br2 C31 1.880(5)
Fe2 C31 2.016(5)
Fe2 C35 2.027(6)
Fe2 C27 2.032(5)
Fe2 C32 2.037(6)
Fe2 C28 2.041(6)
Fe2 C26 2.041(5)
Fe2 C30 2.042(5)
Fe2 C29 2.044(6)
Fe2 C34 2.045(6)
Fe2 C33 2.056(6)
P2 C26 1.813(6)
P2 C39 1.832(6)
P2 C45 1.851(5)
N2 C37 1.437(8)
N2 C38 1.457(8)
N2 C36 1.466(7)
C26 C30 1.423(8)
C26 C27 1.444(7)
C27 C28 1.431(8)
C27 C36 1.507(8)
C28 C29 1.412(8)
C28 H28 0.95
C29 C30 1.418(7)
C29 H29 0.95
C30 H30 0.95
C31 C32 1.389(8)
C31 C35 1.419(8)
C32 C33 1.396(8)
C32 H32 0.95
C33 C34 1.409(9)
C33 H33 0.95
C34 C35 1.400(8)
C34 H34 0.95
C35 H35 0.95
C36 H36A 0.99
C36 H36B 0.99
C37 H37A 0.98
C37 H37B 0.98
C37 H37C 0.98
C38 H38A 0.98
C38 H38B 0.98
C38 H38C 0.98
C39 C44 1.378(7)
C39 C40 1.402(8)
C40 C41 1.394(8)
C40 H40 0.95
C41 C42 1.364(8)
C41 H41 0.95
C42 C43 1.356(9)
C42 H42 0.95
C43 C44 1.389(8)
C43 H43 0.95
C44 H44 0.95
C45 C46 1.371(8)
C45 C50 1.376(8)
C46 C47 1.389(8)
C46 H46 0.95
C47 C48 1.384(9)
C47 H47 0.95
C48 C49 1.365(9)
C48 H48 0.95
C49 C50 1.385(8)
C49 H49 0.95
C50 H50 0.95
